data_1568090
loop_
_publ_author_name
'Johnson, Alice'
'Olelewe, Chibuzor'
'Kim, Jong Hyun'
'Northcote-Smith, Joshua'
'Mertens, R. Tyler'
'Passeri, Ginevra'
'Singh, Kuldip'
'Awuah, Samuel G.'
'Suntharalingam, Kogularamanan'

_publ_section_title
;
 The anti-breast cancer stem cell properties of gold(i)-non-steroidal
 anti-inflammatory drug complexes.
;
_journal_issue 3
_journal_name_full 'Chemical science'
_journal_page_first 557
_journal_page_last 565
_journal_paper_doi 10.1039/d2sc04707a
_journal_volume 14
_journal_year 2023
_chemical_formula_moiety 'C37 H30 Au Cl N O4 P'
_chemical_formula_sum 'C37 H30 Au Cl N O4 P'
_chemical_formula_weight 816.00
_space_group_crystal_system monoclinic
_space_group_IT_number 14
_space_group_name_Hall '-P 2ybc'
_space_group_name_H-M_alt 'P 1 21/c 1'
_atom_sites_solution_hydrogens geom
_audit_creation_method SHELXL-2018/3
_audit_update_record
;
2022-05-30 deposited with the CCDC.	2022-12-12 downloaded from the CCDC.
;
_cell_angle_alpha 90
_cell_angle_beta 99.248(6)
_cell_angle_gamma 90
_cell_formula_units_Z 4
_cell_length_a 16.005(6)
_cell_length_b 12.135(4)
_cell_length_c 16.626(6)
_cell_measurement_reflns_used 985
_cell_measurement_temperature 150(2)
_cell_measurement_theta_max 26.726
_cell_measurement_theta_min 2.483
_cell_volume 3187(2)
_computing_cell_refinement 'Bruker SMART'
_computing_data_collection 'Bruker SMART'
_computing_data_reduction 'Bruker SHELXTL'
_computing_molecular_graphics 'Bruker SHELXTL'
_computing_publication_material 'Bruker SHELXTL'
_computing_structure_refinement 'SHELXL-2018/3 (Sheldrick, 2018)'
_computing_structure_solution 'Bruker SHELXTL'
_diffrn_ambient_temperature 150(2)
_diffrn_measured_fraction_theta_full 0.999
_diffrn_measured_fraction_theta_max 0.999
_diffrn_measurement_device_type 'Bruker Apex 2000 CCD area detector'
_diffrn_measurement_method 'phi and omega scans'
_diffrn_radiation_type MoK\a
_diffrn_radiation_wavelength 0.71073
_diffrn_reflns_av_R_equivalents 0.0894
_diffrn_reflns_av_unetI/netI 0.0684
_diffrn_reflns_Laue_measured_fraction_full 0.999
_diffrn_reflns_Laue_measured_fraction_max 0.999
_diffrn_reflns_limit_h_max 19
_diffrn_reflns_limit_h_min -19
_diffrn_reflns_limit_k_max 14
_diffrn_reflns_limit_k_min -14
_diffrn_reflns_limit_l_max 20
_diffrn_reflns_limit_l_min -20
_diffrn_reflns_number 24071
_diffrn_reflns_point_group_measured_fraction_full 0.999
_diffrn_reflns_point_group_measured_fraction_max 0.999
_diffrn_reflns_theta_full 25.242
_diffrn_reflns_theta_max 25.999
_diffrn_reflns_theta_min 2.087
_exptl_absorpt_coefficient_mu 4.792
_exptl_absorpt_correction_T_max 0.831
_exptl_absorpt_correction_T_min 0.403
_exptl_absorpt_correction_type empirical
_exptl_absorpt_process_details
;
absoprtion correction based on 12054 reflections(SADABS);Rint 0.1671 before
correction and 0.0633 after.
;
_exptl_crystal_colour colourless
_exptl_crystal_density_diffrn 1.701
_exptl_crystal_description plate
_exptl_crystal_F_000 1608
_exptl_crystal_size_max 0.51
_exptl_crystal_size_mid 0.26
_exptl_crystal_size_min 0.05
_refine_diff_density_max 2.419
_refine_diff_density_min -1.663
_refine_diff_density_rms 0.172
_refine_ls_extinction_method none
_refine_ls_goodness_of_fit_ref 0.987
_refine_ls_hydrogen_treatment constr
_refine_ls_matrix_type full
_refine_ls_number_parameters 408
_refine_ls_number_reflns 6246
_refine_ls_number_restraints 0
_refine_ls_restrained_S_all 0.987
_refine_ls_R_factor_all 0.0578
_refine_ls_R_factor_gt 0.0426
_refine_ls_shift/su_max 0.002
_refine_ls_shift/su_mean 0.000
_refine_ls_structure_factor_coef Fsqd
_refine_ls_weighting_details 'w=1/[\s^2^(Fo^2^)+(0.0462P)^2^] where P=(Fo^2^+2Fc^2^)/3'
_refine_ls_weighting_scheme calc
_refine_ls_wR_factor_gt 0.0910
_refine_ls_wR_factor_ref 0.0952
_reflns_Friedel_coverage 0.000
_reflns_number_gt 4846
_reflns_number_total 6246
_reflns_threshold_expression 'I > 2\s(I)'
_cod_data_source_file d2sc04707a2.cif
_cod_data_source_block 21027
_cod_depositor_comments 'Adding full bibliography for 1568086--1568093.cif.'
_cod_original_cell_volume 3187.2(19)
_cod_original_sg_symbol_H-M 'P 21/c'
_cod_database_code 1568090
_shelx_shelxl_version_number 2018/3
_shelx_space_group_comment
; 
The symmetry employed for this shelxl refinement is uniquely defined 
by the following loop, which should always be used as a source of 
symmetry information in preference to the above space-group names. 
They are only intended as comments. 
;

loop_
_space_group_symop_operation_xyz
'x, y, z'
'-x, y+1/2, -z+1/2'
'-x, -y, -z'
'x, -y-1/2, z-1/2'

loop_
_atom_site_label
_atom_site_type_symbol
_atom_site_fract_x
_atom_site_fract_y
_atom_site_fract_z
_atom_site_U_iso_or_equiv
_atom_site_adp_type
_atom_site_occupancy
_atom_site_site_symmetry_order
_atom_site_calc_flag
_atom_site_refinement_flags_posn
_atom_site_refinement_flags_adp
_atom_site_refinement_flags_occupancy
_atom_site_disorder_assembly
_atom_site_disorder_group
Au1 Au 0.40762(2) 0.62766(2) 0.17234(2) 0.02036(9) Uani 1 1 d . . . . .
Cl1 Cl -0.24686(11) 1.11588(12) 0.01488(12) 0.0409(4) Uani 1 1 d . . . . .
O1 O 0.2979(3) 0.6646(3) 0.0937(2) 0.0274(9) Uani 1 1 d . . . . .
O2 O 0.2297(3) 0.6124(5) 0.1918(3) 0.0536(15) Uani 1 1 d . . . . .
O3 O 0.0461(3) 0.2203(3) 0.0984(3) 0.0313(10) Uani 1 1 d . . . . .
O4 O -0.1527(3) 0.6511(4) 0.2248(3) 0.0390(12) Uani 1 1 d . . . . .
P1 P 0.52261(10) 0.56866(12) 0.25255(9) 0.0195(3) Uani 1 1 d . . . . .
N1 N -0.0467(3) 0.6492(4) 0.1492(3) 0.0235(11) Uani 1 1 d . . . . .
C1 C 0.2306(4) 0.6381(4) 0.1229(3) 0.0207(12) Uani 1 1 d . . . . .
C2 C 0.1507(4) 0.6413(4) 0.0589(3) 0.0210(12) Uani 1 1 d . . . . .
H2A H 0.147198 0.713940 0.031499 0.025 Uiso 1 1 calc R U . . .
H2B H 0.155355 0.584397 0.017153 0.025 Uiso 1 1 calc R U . . .
C3 C 0.0709(3) 0.6223(4) 0.0929(3) 0.0191(11) Uani 1 1 d . . . . .
C4 C 0.0207(4) 0.7004(5) 0.1167(3) 0.0226(13) Uani 1 1 d . . . . .
C5 C -0.0336(4) 0.5327(4) 0.1469(3) 0.0206(12) Uani 1 1 d . . . . .
C6 C 0.0373(3) 0.5163(4) 0.1092(3) 0.0192(12) Uani 1 1 d . . . . .
C7 C 0.0635(4) 0.4100(4) 0.0947(3) 0.0213(12) Uani 1 1 d . . . . .
H7 H 0.112540 0.397666 0.070423 0.026 Uiso 1 1 calc R U . . .
C8 C 0.0167(4) 0.3230(5) 0.1163(3) 0.0240(13) Uani 1 1 d . . . . .
C9 C -0.0548(4) 0.3407(5) 0.1529(4) 0.0269(14) Uani 1 1 d . . . . .
H9 H -0.086230 0.279276 0.167271 0.032 Uiso 1 1 calc R U . . .
C10 C -0.0806(4) 0.4461(5) 0.1686(3) 0.0269(14) Uani 1 1 d . . . . .
H10 H -0.129192 0.458245 0.193564 0.032 Uiso 1 1 calc R U . . .
C11 C -0.1159(4) 0.6974(5) 0.1760(3) 0.0269(14) Uani 1 1 d . . . . .
C12 C -0.1468(4) 0.8035(5) 0.1379(4) 0.0273(14) Uani 1 1 d . . . . .
C13 C -0.1638(4) 0.8920(5) 0.1845(4) 0.0302(15) Uani 1 1 d . . . . .
H13 H -0.154321 0.886214 0.242241 0.036 Uiso 1 1 calc R U . . .
C14 C -0.1950(4) 0.9903(5) 0.1475(4) 0.0314(15) Uani 1 1 d . . . . .
H14 H -0.205904 1.052363 0.179047 0.038 Uiso 1 1 calc R U . . .
C15 C -0.2091(4) 0.9938(5) 0.0641(4) 0.0279(14) Uani 1 1 d . . . . .
C16 C -0.1944(4) 0.9053(5) 0.0150(4) 0.0328(15) Uani 1 1 d . . . . .
H16 H -0.205935 0.910085 -0.042724 0.039 Uiso 1 1 calc R U . . .
C17 C -0.1623(4) 0.8106(5) 0.0539(4) 0.0372(17) Uani 1 1 d . . . . .
H17 H -0.150544 0.748955 0.022283 0.045 Uiso 1 1 calc R U . . .
C18 C 0.0350(4) 0.8217(5) 0.1180(4) 0.0288(14) Uani 1 1 d . . . . .
H18A H 0.093859 0.836960 0.112012 0.043 Uiso 1 1 calc R U . . .
H18B H 0.023796 0.852001 0.169825 0.043 Uiso 1 1 calc R U . . .
H18C H -0.003121 0.856027 0.072910 0.043 Uiso 1 1 calc R U . . .
C19 C -0.0011(5) 0.1263(5) 0.1164(4) 0.0389(17) Uani 1 1 d . . . . .
H19A H -0.002073 0.123148 0.175147 0.058 Uiso 1 1 calc R U . . .
H19B H 0.025496 0.059317 0.099360 0.058 Uiso 1 1 calc R U . . .
H19C H -0.059174 0.131713 0.087049 0.058 Uiso 1 1 calc R U . . .
C20 C 0.5904(3) 0.6748(5) 0.3059(3) 0.0178(12) Uani 1 1 d . . . . .
C21 C 0.5518(4) 0.7553(4) 0.3480(3) 0.0209(12) Uani 1 1 d . . . . .
H21 H 0.492513 0.753026 0.348407 0.025 Uiso 1 1 calc R U . . .
C22 C 0.6007(4) 0.8381(5) 0.3889(3) 0.0245(13) Uani 1 1 d . . . . .
H22 H 0.575077 0.892498 0.418006 0.029 Uiso 1 1 calc R U . . .
C23 C 0.6858(4) 0.8419(5) 0.3875(3) 0.0274(14) Uani 1 1 d . . . . .
H23 H 0.718898 0.899260 0.415443 0.033 Uiso 1 1 calc R U . . .
C24 C 0.7240(4) 0.7631(5) 0.3458(3) 0.0264(14) Uani 1 1 d . . . . .
H24 H 0.783433 0.765528 0.346194 0.032 Uiso 1 1 calc R U . . .
C25 C 0.6764(4) 0.6815(5) 0.3038(3) 0.0231(13) Uani 1 1 d . . . . .
H25 H 0.702489 0.629318 0.273099 0.028 Uiso 1 1 calc R U . . .
C26 C 0.5905(3) 0.4882(4) 0.1975(3) 0.0208(12) Uani 1 1 d . . . . .
C27 C 0.5920(4) 0.5134(5) 0.1175(4) 0.0285(14) Uani 1 1 d . . . . .
H27 H 0.558056 0.572041 0.092407 0.034 Uiso 1 1 calc R U . . .
C28 C 0.6428(5) 0.4543(6) 0.0729(4) 0.0405(17) Uani 1 1 d . . . . .
H28 H 0.644029 0.472963 0.017613 0.049 Uiso 1 1 calc R U . . .
C29 C 0.6916(4) 0.3679(5) 0.1088(4) 0.0365(16) Uani 1 1 d . . . . .
H29 H 0.725751 0.326698 0.077895 0.044 Uiso 1 1 calc R U . . .
C30 C 0.6907(4) 0.3414(5) 0.1894(4) 0.0337(16) Uani 1 1 d . . . . .
H30 H 0.724063 0.282213 0.214346 0.040 Uiso 1 1 calc R U . . .
C31 C 0.6406(4) 0.4023(5) 0.2333(4) 0.0264(14) Uani 1 1 d . . . . .
H31 H 0.640412 0.385115 0.289041 0.032 Uiso 1 1 calc R U . . .
C32 C 0.4939(4) 0.4790(4) 0.3311(3) 0.0234(13) Uani 1 1 d . . . . .
C33 C 0.5520(4) 0.4553(5) 0.4007(4) 0.0310(15) Uani 1 1 d . . . . .
H33 H 0.605568 0.490803 0.410128 0.037 Uiso 1 1 calc R U . . .
C34 C 0.5306(5) 0.3793(6) 0.4560(4) 0.0403(17) Uani 1 1 d . . . . .
H34 H 0.569817 0.362199 0.503533 0.048 Uiso 1 1 calc R U . . .
C35 C 0.4524(4) 0.3281(5) 0.4423(4) 0.0351(16) Uani 1 1 d . . . . .
H35 H 0.438429 0.275479 0.480326 0.042 Uiso 1 1 calc R U . . .
C36 C 0.3946(4) 0.3527(5) 0.3741(4) 0.0303(15) Uani 1 1 d . . . . .
H36 H 0.340838 0.317511 0.365499 0.036 Uiso 1 1 calc R U . . .
C37 C 0.4147(4) 0.4291(5) 0.3178(4) 0.0257(13) Uani 1 1 d . . . . .
H37 H 0.374796 0.446879 0.270903 0.031 Uiso 1 1 calc R U . . .

loop_
_atom_site_aniso_label
_atom_site_aniso_U_11
_atom_site_aniso_U_22
_atom_site_aniso_U_33
_atom_site_aniso_U_23
_atom_site_aniso_U_13
_atom_site_aniso_U_12
Au1 0.01403(13) 0.02445(13) 0.02162(13) 0.00028(10) -0.00010(8) 0.00168(10)
Cl1 0.0297(9) 0.0241(8) 0.0662(12) 0.0037(8) -0.0007(8) 0.0015(7)
O1 0.015(2) 0.040(2) 0.025(2) 0.0074(19) -0.0015(18) 0.0042(19)
O2 0.024(3) 0.109(5) 0.025(3) 0.016(3) -0.004(2) -0.013(3)
O3 0.030(3) 0.019(2) 0.044(3) 0.0033(19) 0.003(2) -0.0023(19)
O4 0.034(3) 0.043(3) 0.043(3) 0.008(2) 0.018(2) 0.008(2)
P1 0.0145(8) 0.0232(8) 0.0201(7) 0.0005(6) 0.0006(6) 0.0006(7)
N1 0.020(3) 0.022(3) 0.029(3) 0.001(2) 0.004(2) 0.004(2)
C1 0.015(3) 0.019(3) 0.027(3) 0.000(2) 0.002(2) 0.004(2)
C2 0.019(3) 0.020(3) 0.024(3) 0.005(2) 0.002(2) 0.004(2)
C3 0.015(3) 0.020(3) 0.020(3) 0.004(2) -0.002(2) 0.000(2)
C4 0.016(3) 0.027(3) 0.023(3) 0.001(3) -0.001(2) 0.004(3)
C5 0.015(3) 0.021(3) 0.024(3) 0.000(2) -0.001(2) 0.003(2)
C6 0.012(3) 0.026(3) 0.017(3) 0.001(2) -0.007(2) -0.001(2)
C7 0.018(3) 0.023(3) 0.022(3) 0.001(2) 0.000(2) 0.001(2)
C8 0.019(3) 0.024(3) 0.025(3) 0.000(3) -0.009(3) 0.000(3)
C9 0.024(4) 0.024(3) 0.030(3) 0.004(3) -0.006(3) -0.008(3)
C10 0.018(3) 0.031(3) 0.031(3) 0.001(3) 0.000(3) -0.001(3)
C11 0.020(3) 0.035(3) 0.025(3) -0.007(3) 0.004(3) 0.001(3)
C12 0.022(4) 0.031(3) 0.028(3) -0.002(3) 0.000(3) 0.006(3)
C13 0.025(4) 0.041(4) 0.025(3) -0.003(3) 0.006(3) -0.002(3)
C14 0.022(4) 0.027(3) 0.048(4) -0.011(3) 0.014(3) -0.003(3)
C15 0.015(3) 0.024(3) 0.042(4) -0.006(3) -0.004(3) -0.004(3)
C16 0.032(4) 0.040(4) 0.024(3) -0.001(3) -0.003(3) 0.004(3)
C17 0.039(4) 0.029(3) 0.039(4) -0.015(3) -0.007(3) 0.010(3)
C18 0.031(4) 0.020(3) 0.036(4) 0.001(3) 0.004(3) -0.003(3)
C19 0.042(4) 0.021(3) 0.052(4) -0.002(3) 0.003(3) -0.007(3)
C20 0.016(3) 0.024(3) 0.012(3) 0.001(2) -0.003(2) 0.006(2)
C21 0.020(3) 0.025(3) 0.018(3) 0.006(2) 0.004(2) 0.002(2)
C22 0.030(4) 0.023(3) 0.022(3) -0.001(2) 0.009(3) 0.003(3)
C23 0.034(4) 0.025(3) 0.021(3) 0.002(2) -0.003(3) -0.007(3)
C24 0.015(3) 0.035(3) 0.027(3) 0.004(3) -0.001(3) -0.001(3)
C25 0.026(4) 0.022(3) 0.021(3) 0.000(2) 0.004(3) -0.002(3)
C26 0.010(3) 0.021(3) 0.031(3) -0.006(2) 0.005(2) 0.000(2)
C27 0.026(4) 0.033(3) 0.027(3) 0.002(3) 0.009(3) 0.007(3)
C28 0.047(5) 0.050(4) 0.028(4) 0.000(3) 0.014(3) 0.011(4)
C29 0.032(4) 0.036(4) 0.045(4) -0.010(3) 0.018(3) 0.001(3)
C30 0.023(4) 0.029(3) 0.050(4) 0.006(3) 0.008(3) 0.010(3)
C31 0.021(3) 0.029(3) 0.032(3) 0.005(3) 0.010(3) 0.001(3)
C32 0.025(4) 0.024(3) 0.022(3) -0.003(2) 0.006(3) -0.001(3)
C33 0.020(3) 0.041(4) 0.031(3) 0.011(3) 0.000(3) -0.009(3)
C34 0.038(4) 0.054(4) 0.029(3) 0.014(3) 0.004(3) 0.003(4)
C35 0.039(4) 0.039(4) 0.029(3) 0.011(3) 0.013(3) -0.005(3)
C36 0.023(4) 0.037(4) 0.033(3) 0.000(3) 0.011(3) -0.011(3)
C37 0.018(3) 0.033(3) 0.026(3) -0.006(3) 0.004(3) -0.007(3)

loop_
_atom_type_symbol
_atom_type_description
_atom_type_scat_dispersion_real
_atom_type_scat_dispersion_imag
_atom_type_scat_source
C C 0.0033 0.0016 'International Tables Vol C Tables 4.2.6.8 and 6.1.1.4'
H H 0.0000 0.0000 'International Tables Vol C Tables 4.2.6.8 and 6.1.1.4'
O O 0.0106 0.0060 'International Tables Vol C Tables 4.2.6.8 and 6.1.1.4'
P P 0.1023 0.0942 'International Tables Vol C Tables 4.2.6.8 and 6.1.1.4'
Cl Cl 0.1484 0.1585 'International Tables Vol C Tables 4.2.6.8 and 6.1.1.4'
Au Au -2.0133 8.8022 'International Tables Vol C Tables 4.2.6.8 and 6.1.1.4'
N N 0.0061 0.0033 'International Tables Vol C Tables 4.2.6.8 and 6.1.1.4'

loop_
_geom_angle_atom_site_label_1
_geom_angle_atom_site_label_2
_geom_angle_atom_site_label_3
_geom_angle
_geom_angle_site_symmetry_1
_geom_angle_site_symmetry_3
_geom_angle_publ_flag
O1 Au1 P1 173.61(12) . . ?
C1 O1 Au1 112.6(3) . . ?
C8 O3 C19 117.8(5) . . ?
C26 P1 C32 106.4(3) . . ?
C26 P1 C20 105.6(3) . . ?
C32 P1 C20 105.9(3) . . ?
C26 P1 Au1 112.2(2) . . ?
C32 P1 Au1 110.2(2) . . ?
C20 P1 Au1 115.97(18) . . ?
C11 N1 C4 129.0(5) . . ?
C11 N1 C5 123.6(5) . . ?
C4 N1 C5 107.4(4) . . ?
O2 C1 O1 124.6(6) . . ?
O2 C1 C2 122.6(5) . . ?
O1 C1 C2 112.8(5) . . ?
C3 C2 C1 113.8(5) . . ?
C3 C2 H2A 108.8 . . ?
C1 C2 H2A 108.8 . . ?
C3 C2 H2B 108.8 . . ?
C1 C2 H2B 108.8 . . ?
H2A C2 H2B 107.7 . . ?
C4 C3 C6 108.4(5) . . ?
C4 C3 C2 126.2(5) . . ?
C6 C3 C2 125.3(5) . . ?
C3 C4 N1 109.2(5) . . ?
C3 C4 C18 127.1(6) . . ?
N1 C4 C18 123.4(5) . . ?
C10 C5 C6 121.8(5) . . ?
C10 C5 N1 131.4(5) . . ?
C6 C5 N1 106.6(5) . . ?
C7 C6 C5 120.0(5) . . ?
C7 C6 C3 131.8(5) . . ?
C5 C6 C3 108.3(5) . . ?
C8 C7 C6 118.4(6) . . ?
C8 C7 H7 120.8 . . ?
C6 C7 H7 120.8 . . ?
C7 C8 O3 114.7(5) . . ?
C7 C8 C9 121.0(6) . . ?
O3 C8 C9 124.3(5) . . ?
C10 C9 C8 121.0(5) . . ?
C10 C9 H9 119.5 . . ?
C8 C9 H9 119.5 . . ?
C5 C10 C9 117.8(6) . . ?
C5 C10 H10 121.1 . . ?
C9 C10 H10 121.1 . . ?
O4 C11 N1 121.1(6) . . ?
O4 C11 C12 121.5(6) . . ?
N1 C11 C12 117.3(5) . . ?
C13 C12 C17 120.0(6) . . ?
C13 C12 C11 121.3(5) . . ?
C17 C12 C11 118.6(5) . . ?
C12 C13 C14 120.5(6) . . ?
C12 C13 H13 119.8 . . ?
C14 C13 H13 119.8 . . ?
C15 C14 C13 117.5(6) . . ?
C15 C14 H14 121.2 . . ?
C13 C14 H14 121.2 . . ?
C14 C15 C16 123.6(6) . . ?
C14 C15 Cl1 119.2(5) . . ?
C16 C15 Cl1 117.2(5) . . ?
C17 C16 C15 117.1(6) . . ?
C17 C16 H16 121.5 . . ?
C15 C16 H16 121.5 . . ?
C16 C17 C12 121.2(6) . . ?
C16 C17 H17 119.4 . . ?
C12 C17 H17 119.4 . . ?
C4 C18 H18A 109.5 . . ?
C4 C18 H18B 109.5 . . ?
H18A C18 H18B 109.5 . . ?
C4 C18 H18C 109.5 . . ?
H18A C18 H18C 109.5 . . ?
H18B C18 H18C 109.5 . . ?
O3 C19 H19A 109.5 . . ?
O3 C19 H19B 109.5 . . ?
H19A C19 H19B 109.5 . . ?
O3 C19 H19C 109.5 . . ?
H19A C19 H19C 109.5 . . ?
H19B C19 H19C 109.5 . . ?
C25 C20 C21 119.5(5) . . ?
C25 C20 P1 123.1(4) . . ?
C21 C20 P1 117.4(4) . . ?
C22 C21 C20 119.4(6) . . ?
C22 C21 H21 120.3 . . ?
C20 C21 H21 120.3 . . ?
C23 C22 C21 120.2(5) . . ?
C23 C22 H22 119.9 . . ?
C21 C22 H22 119.9 . . ?
C22 C23 C24 120.6(6) . . ?
C22 C23 H23 119.7 . . ?
C24 C23 H23 119.7 . . ?
C25 C24 C23 120.1(6) . . ?
C25 C24 H24 120.0 . . ?
C23 C24 H24 120.0 . . ?
C24 C25 C20 120.2(6) . . ?
C24 C25 H25 119.9 . . ?
C20 C25 H25 119.9 . . ?
C27 C26 C31 119.0(5) . . ?
C27 C26 P1 118.4(4) . . ?
C31 C26 P1 122.6(4) . . ?
C26 C27 C28 120.5(6) . . ?
C26 C27 H27 119.7 . . ?
C28 C27 H27 119.7 . . ?
C29 C28 C27 120.0(6) . . ?
C29 C28 H28 120.0 . . ?
C27 C28 H28 120.0 . . ?
C30 C29 C28 120.1(6) . . ?
C30 C29 H29 120.0 . . ?
C28 C29 H29 120.0 . . ?
C29 C30 C31 119.1(6) . . ?
C29 C30 H30 120.5 . . ?
C31 C30 H30 120.5 . . ?
C30 C31 C26 121.3(6) . . ?
C30 C31 H31 119.4 . . ?
C26 C31 H31 119.4 . . ?
C37 C32 C33 120.8(5) . . ?
C37 C32 P1 118.5(5) . . ?
C33 C32 P1 120.6(5) . . ?
C34 C33 C32 119.1(6) . . ?
C34 C33 H33 120.5 . . ?
C32 C33 H33 120.5 . . ?
C35 C34 C33 120.3(6) . . ?
C35 C34 H34 119.9 . . ?
C33 C34 H34 119.9 . . ?
C36 C35 C34 120.6(6) . . ?
C36 C35 H35 119.7 . . ?
C34 C35 H35 119.7 . . ?
C35 C36 C37 120.1(6) . . ?
C35 C36 H36 120.0 . . ?
C37 C36 H36 120.0 . . ?
C32 C37 C36 119.2(6) . . ?
C32 C37 H37 120.4 . . ?
C36 C37 H37 120.4 . . ?

loop_
_geom_bond_atom_site_label_1
_geom_bond_atom_site_label_2
_geom_bond_distance
_geom_bond_site_symmetry_2
_geom_bond_publ_flag
Au1 O1 2.063(4) . ?
Au1 P1 2.2112(16) . ?
Cl1 C15 1.752(6) . ?
O1 C1 1.289(7) . ?
O2 C1 1.189(7) . ?
O3 C8 1.381(7) . ?
O3 C19 1.426(7) . ?
O4 C11 1.215(7) . ?
P1 C26 1.813(5) . ?
P1 C32 1.815(6) . ?
P1 C20 1.820(6) . ?
N1 C11 1.388(7) . ?
N1 C4 1.424(7) . ?
N1 C5 1.430(7) . ?
C1 C2 1.527(8) . ?
C2 C3 1.495(8) . ?
C2 H2A 0.9900 . ?
C2 H2B 0.9900 . ?
C3 C4 1.343(8) . ?
C3 C6 1.436(7) . ?
C4 C18 1.490(8) . ?
C5 C10 1.374(8) . ?
C5 C6 1.397(8) . ?
C6 C7 1.390(8) . ?
C7 C8 1.375(8) . ?
C7 H7 0.9500 . ?
C8 C9 1.397(9) . ?
C9 C10 1.382(9) . ?
C9 H9 0.9500 . ?
C10 H10 0.9500 . ?
C11 C12 1.484(8) . ?
C12 C13 1.377(8) . ?
C12 C17 1.382(8) . ?
C13 C14 1.396(8) . ?
C13 H13 0.9500 . ?
C14 C15 1.370(9) . ?
C14 H14 0.9500 . ?
C15 C16 1.391(8) . ?
C16 C17 1.377(9) . ?
C16 H16 0.9500 . ?
C17 H17 0.9500 . ?
C18 H18A 0.9800 . ?
C18 H18B 0.9800 . ?
C18 H18C 0.9800 . ?
C19 H19A 0.9800 . ?
C19 H19B 0.9800 . ?
C19 H19C 0.9800 . ?
C20 C25 1.385(8) . ?
C20 C21 1.402(8) . ?
C21 C22 1.384(8) . ?
C21 H21 0.9500 . ?
C22 C23 1.366(9) . ?
C22 H22 0.9500 . ?
C23 C24 1.380(8) . ?
C23 H23 0.9500 . ?
C24 C25 1.371(8) . ?
C24 H24 0.9500 . ?
C25 H25 0.9500 . ?
C26 C27 1.370(8) . ?
C26 C31 1.389(8) . ?
C27 C28 1.385(8) . ?
C27 H27 0.9500 . ?
C28 C29 1.384(9) . ?
C28 H28 0.9500 . ?
C29 C30 1.380(9) . ?
C29 H29 0.9500 . ?
C30 C31 1.382(8) . ?
C30 H30 0.9500 . ?
C31 H31 0.9500 . ?
C32 C37 1.390(8) . ?
C32 C33 1.394(8) . ?
C33 C34 1.382(8) . ?
C33 H33 0.9500 . ?
C34 C35 1.384(10) . ?
C34 H34 0.9500 . ?
C35 C36 1.376(9) . ?
C35 H35 0.9500 . ?
C36 C37 1.392(8) . ?
C36 H36 0.9500 . ?
C37 H37 0.9500 . ?

loop_
_geom_hbond_atom_site_label_D
_geom_hbond_atom_site_label_H
_geom_hbond_atom_site_label_A
_geom_hbond_distance_DH
_geom_hbond_distance_HA
_geom_hbond_distance_DA
_geom_hbond_angle_DHA
_geom_hbond_site_symmetry_A
_geom_hbond_publ_flag
C25 H25 O4 0.95 2.59 3.240(8) 126.3 1_655 yes
C14 H14 O2 0.95 2.36 3.182(8) 145.0 2 yes
C10 H10 O4 0.95 2.44 2.956(8) 114.0 . yes
C2 H2A Cl1 0.99 2.79 3.628(6) 142.5 3_575 yes
C2 H2A Cl1 0.99 2.79 3.628(6) 142.5 3_575 yes
C10 H10 O4 0.95 2.44 2.956(8) 114.0 . yes
C14 H14 O2 0.95 2.36 3.182(8) 145.0 2 yes
C25 H25 O4 0.95 2.59 3.240(8) 126.3 1_655 yes
C33 H33 Cl1 0.95 2.99 3.570(7) 120.4 4_676 yes

loop_
_geom_torsion_atom_site_label_1
_geom_torsion_atom_site_label_2
_geom_torsion_atom_site_label_3
_geom_torsion_atom_site_label_4
_geom_torsion
_geom_torsion_site_symmetry_1
_geom_torsion_site_symmetry_2
_geom_torsion_site_symmetry_3
_geom_torsion_site_symmetry_4
_geom_torsion_publ_flag
Au1 O1 C1 O2 11.8(7) . . . . ?
Au1 O1 C1 C2 -167.3(3) . . . . ?
O2 C1 C2 C3 6.9(8) . . . . ?
O1 C1 C2 C3 -174.0(4) . . . . ?
C1 C2 C3 C4 93.7(6) . . . . ?
C1 C2 C3 C6 -83.1(6) . . . . ?
C6 C3 C4 N1 0.2(6) . . . . ?
C2 C3 C4 N1 -177.1(5) . . . . ?
C6 C3 C4 C18 174.4(5) . . . . ?
C2 C3 C4 C18 -2.9(10) . . . . ?
C11 N1 C4 C3 -175.4(6) . . . . ?
C5 N1 C4 C3 2.0(6) . . . . ?
C11 N1 C4 C18 10.1(9) . . . . ?
C5 N1 C4 C18 -172.5(5) . . . . ?
C11 N1 C5 C10 -0.4(10) . . . . ?
C4 N1 C5 C10 -178.0(6) . . . . ?
C11 N1 C5 C6 174.2(5) . . . . ?
C4 N1 C5 C6 -3.4(6) . . . . ?
C10 C5 C6 C7 -1.8(8) . . . . ?
N1 C5 C6 C7 -177.1(5) . . . . ?
C10 C5 C6 C3 178.7(5) . . . . ?
N1 C5 C6 C3 3.5(6) . . . . ?
C4 C3 C6 C7 178.3(6) . . . . ?
C2 C3 C6 C7 -4.4(9) . . . . ?
C4 C3 C6 C5 -2.4(6) . . . . ?
C2 C3 C6 C5 175.0(5) . . . . ?
C5 C6 C7 C8 1.7(8) . . . . ?
C3 C6 C7 C8 -179.0(5) . . . . ?
C6 C7 C8 O3 178.8(5) . . . . ?
C6 C7 C8 C9 -0.8(8) . . . . ?
C19 O3 C8 C7 -177.7(5) . . . . ?
C19 O3 C8 C9 1.8(8) . . . . ?
C7 C8 C9 C10 -0.1(9) . . . . ?
O3 C8 C9 C10 -179.7(5) . . . . ?
C6 C5 C10 C9 0.9(8) . . . . ?
N1 C5 C10 C9 174.8(6) . . . . ?
C8 C9 C10 C5 0.1(9) . . . . ?
C4 N1 C11 O4 -156.1(6) . . . . ?
C5 N1 C11 O4 26.8(9) . . . . ?
C4 N1 C11 C12 28.3(9) . . . . ?
C5 N1 C11 C12 -148.7(5) . . . . ?
O4 C11 C12 C13 52.1(9) . . . . ?
N1 C11 C12 C13 -132.4(6) . . . . ?
O4 C11 C12 C17 -124.8(7) . . . . ?
N1 C11 C12 C17 50.7(8) . . . . ?
C17 C12 C13 C14 -1.5(10) . . . . ?
C11 C12 C13 C14 -178.3(6) . . . . ?
C12 C13 C14 C15 1.2(9) . . . . ?
C13 C14 C15 C16 0.2(10) . . . . ?
C13 C14 C15 Cl1 -179.2(5) . . . . ?
C14 C15 C16 C17 -1.3(10) . . . . ?
Cl1 C15 C16 C17 178.1(5) . . . . ?
C15 C16 C17 C12 1.0(10) . . . . ?
C13 C12 C17 C16 0.3(10) . . . . ?
C11 C12 C17 C16 177.2(6) . . . . ?
C26 P1 C20 C25 -2.8(5) . . . . ?
C32 P1 C20 C25 109.7(5) . . . . ?
Au1 P1 C20 C25 -127.7(4) . . . . ?
C26 P1 C20 C21 174.5(4) . . . . ?
C32 P1 C20 C21 -72.9(5) . . . . ?
Au1 P1 C20 C21 49.6(5) . . . . ?
C25 C20 C21 C22 -2.1(8) . . . . ?
P1 C20 C21 C22 -179.5(4) . . . . ?
C20 C21 C22 C23 0.7(8) . . . . ?
C21 C22 C23 C24 -0.4(9) . . . . ?
C22 C23 C24 C25 1.4(9) . . . . ?
C23 C24 C25 C20 -2.8(8) . . . . ?
C21 C20 C25 C24 3.1(8) . . . . ?
P1 C20 C25 C24 -179.6(4) . . . . ?
C32 P1 C26 C27 152.1(5) . . . . ?
C20 P1 C26 C27 -95.7(5) . . . . ?
Au1 P1 C26 C27 31.5(5) . . . . ?
C32 P1 C26 C31 -27.9(6) . . . . ?
C20 P1 C26 C31 84.3(5) . . . . ?
Au1 P1 C26 C31 -148.5(4) . . . . ?
C31 C26 C27 C28 0.1(9) . . . . ?
P1 C26 C27 C28 -179.9(5) . . . . ?
C26 C27 C28 C29 0.8(10) . . . . ?
C27 C28 C29 C30 -0.9(11) . . . . ?
C28 C29 C30 C31 0.0(10) . . . . ?
C29 C30 C31 C26 0.9(10) . . . . ?
C27 C26 C31 C30 -0.9(9) . . . . ?
P1 C26 C31 C30 179.0(5) . . . . ?
C26 P1 C32 C37 -100.6(5) . . . . ?
C20 P1 C32 C37 147.4(5) . . . . ?
Au1 P1 C32 C37 21.2(5) . . . . ?
C26 P1 C32 C33 75.3(5) . . . . ?
C20 P1 C32 C33 -36.7(6) . . . . ?
Au1 P1 C32 C33 -162.8(4) . . . . ?
C37 C32 C33 C34 1.4(9) . . . . ?
P1 C32 C33 C34 -174.4(5) . . . . ?
C32 C33 C34 C35 -0.3(10) . . . . ?
C33 C34 C35 C36 -0.6(11) . . . . ?
C34 C35 C36 C37 0.5(10) . . . . ?
C33 C32 C37 C36 -1.5(9) . . . . ?
P1 C32 C37 C36 174.4(4) . . . . ?
C35 C36 C37 C32 0.6(9) . . . . ?
